data_7133870
loop_
_publ_author_name
'Fan, Zi-Xuan'
'Lian, Kai-Ting'
'Liao, Pei-Yu'
'Ruan, Ze-Yu'
'Ni, Zhao-Ping'
'Tong, Ming-Liang'

_publ_section_title
;
 Synergetic spin crossover and fluorescence in a mononuclear iron(III)
 complex.
;
_journal_issue 90
_journal_name_full 'Chemical communications (Cambridge, England)'
_journal_page_first 13227
_journal_page_last 13230
_journal_paper_doi 10.1039/d4cc05036c
_journal_volume 60
_journal_year 2024
_chemical_formula_moiety 'C24 H16 Fe N4 O4, C2 H7 Cl N, H2 O'
_chemical_formula_sum 'C26 H25 Cl Fe N5 O5'
_chemical_formula_weight 578.81
_space_group_crystal_system triclinic
_space_group_IT_number 2
_space_group_name_Hall '-P 1'
_space_group_name_H-M_alt 'P -1'
_atom_sites_solution_hydrogens mixed
_atom_sites_solution_primary iterative
_audit_creation_date 2024-10-10
_audit_creation_method
;
Olex2 1.5
(compiled 2024.02.16 svn.r378c4104 for OlexSys, GUI svn.r6928)
;
_audit_update_record
;
2024-10-11 deposited with the CCDC.	2024-10-16 downloaded from the CCDC.
;
_cell_angle_alpha 66.110(7)
_cell_angle_beta 65.439(8)
_cell_angle_gamma 82.870(7)
_cell_formula_units_Z 2
_cell_length_a 10.306(2)
_cell_length_b 12.235(3)
_cell_length_c 12.191(3)
_cell_measurement_reflns_used 5152
_cell_measurement_temperature 295
_cell_measurement_theta_max 22.64
_cell_measurement_theta_min 2.18
_cell_volume 1276.5(5)
_computing_cell_refinement 'SAINT V8.40B'
_computing_data_collection 'APEX4 v2021.4-0'
_computing_data_reduction 'SAINT V8.40B'
_computing_molecular_graphics 'Olex2 1.5 (Dolomanov et al., 2009)'
_computing_publication_material 'Olex2 1.5 (Dolomanov et al., 2009)'
_computing_structure_refinement 'SHELXL 2018/3 (Sheldrick, 2015)'
_computing_structure_solution 'olex2.solve 1.5 (Bourhis et al., 2015)'
_diffrn_ambient_temperature 295.00
_diffrn_detector 'Bruker PHOTON II-70 CMOS detector'
_diffrn_detector_type 'CMOS active pixel sensor detector'
_diffrn_measured_fraction_theta_full 0.989
_diffrn_measured_fraction_theta_max 0.989
_diffrn_measurement_device_type 'Bruker D8 QUEST'
_diffrn_measurement_method '\f and \w scans'
_diffrn_radiation_monochromator 'mirror optics'
_diffrn_radiation_type MoK\a
_diffrn_radiation_wavelength 0.71073
_diffrn_reflns_av_R_equivalents 0.1223
_diffrn_reflns_av_unetI/netI 0.1146
_diffrn_reflns_Laue_measured_fraction_full 0.989
_diffrn_reflns_Laue_measured_fraction_max 0.989
_diffrn_reflns_limit_h_max 12
_diffrn_reflns_limit_h_min -12
_diffrn_reflns_limit_k_max 14
_diffrn_reflns_limit_k_min -14
_diffrn_reflns_limit_l_max 14
_diffrn_reflns_limit_l_min -14
_diffrn_reflns_number 19889
_diffrn_reflns_point_group_measured_fraction_full 0.989
_diffrn_reflns_point_group_measured_fraction_max 0.989
_diffrn_reflns_theta_full 25.221
_diffrn_reflns_theta_max 25.221
_diffrn_reflns_theta_min 1.996
_diffrn_standards_number 0
_exptl_absorpt_coefficient_mu 0.743
_exptl_absorpt_correction_T_max 0.7452
_exptl_absorpt_correction_T_min 0.2628
_exptl_absorpt_correction_type multi-scan
_exptl_absorpt_process_details
;
SADABS-2016/2 (Bruker,2016/2) was used for absorption correction.
wR2(int) was 0.1438 before and 0.1020 after correction.
The Ratio of minimum to maximum transmission is 0.3527.
The \l/2 correction factor is Not present.
;
_exptl_crystal_colour black
_exptl_crystal_density_diffrn 1.506
_exptl_crystal_description BLOCK
_exptl_crystal_F_000 598
_exptl_crystal_size_max 0.105
_exptl_crystal_size_mid 0.04
_exptl_crystal_size_min 0.04
_refine_diff_density_max 0.828
_refine_diff_density_min -0.593
_refine_diff_density_rms 0.128
_refine_ls_extinction_method none
_refine_ls_goodness_of_fit_ref 1.064
_refine_ls_hydrogen_treatment constr
_refine_ls_matrix_type full
_refine_ls_number_parameters 353
_refine_ls_number_reflns 4566
_refine_ls_number_restraints 2
_refine_ls_restrained_S_all 1.064
_refine_ls_R_factor_all 0.1178
_refine_ls_R_factor_gt 0.0693
_refine_ls_shift/su_max 0.000
_refine_ls_shift/su_mean 0.000
_refine_ls_structure_factor_coef Fsqd
_refine_ls_weighting_details 'w=1/[\s^2^(Fo^2^)+(0.0823P)^2^+0.7856P] where P=(Fo^2^+2Fc^2^)/3'
_refine_ls_weighting_scheme calc
_refine_ls_wR_factor_gt 0.1691
_refine_ls_wR_factor_ref 0.1953
_reflns_Friedel_coverage 0.000
_reflns_number_gt 2935
_reflns_number_total 4566
_reflns_threshold_expression 'I > 2\s(I)'
_cod_data_source_file d4cc05036c2.cif
_cod_data_source_block 2_295k
_cod_depositor_comments 'Adding full bibliography for 7133868--7133871.cif.'
_cod_database_code 7133870
_shelx_shelxl_version_number 2018/3
_shelx_space_group_comment
;
The symmetry employed for this shelxl refinement is uniquely defined
by the following loop, which should always be used as a source of
symmetry information in preference to the above space-group names.
They are only intended as comments.
;
_shelx_estimated_absorpt_t_max 0.971
_shelx_estimated_absorpt_t_min 0.926
_olex2_refinement_description
;
1. Fixed Uiso
 At 1.2 times of:
  All C(H) groups, All C(H,H) groups, All N(H,H,H) groups
 At 1.5 times of:
  All O(H,H) groups
2. Rigid bond restraints
 O4, C24
 with sigma for 1-2 distances of 0.02 and sigma for 1-3 distances of 0.01
 N1, C6
 with sigma for 1-2 distances of 0.001 and sigma for 1-3 distances of 0.002
3. Others
 Fixed Sof: O5(0.75) H5D(0.75) H5E(0.75) O5A(0.25) H5AA(0.25) H5AB(0.25)
4.a Riding coordinates:
 O5(H5D,H5E), O5A(H5AA,H5AB)
4.b Secondary CH2 refined with riding coordinates:
 C25(H25A,H25B), C26(H26A,H26B)
4.c Aromatic/amide H refined with riding coordinates:
 C14(H14), C15(H15), C17(H17), C2(H2), C3(H3), C5(H5), C4(H4), C16(H16),
 C23(H23), C20(H20), C11(H11), C8(H8), C22(H22), C21(H21), C9(H9), C10(H10)
4.d Idealised Me refined as rotating group:
 N5(H5A,H5B,H5C)
;
_olex2_submission_special_instructions 'No special instructions were received'

loop_
_space_group_symop_operation_xyz
'x, y, z'
'-x, -y, -z'

loop_
_atom_site_label
_atom_site_type_symbol
_atom_site_fract_x
_atom_site_fract_y
_atom_site_fract_z
_atom_site_U_iso_or_equiv
_atom_site_adp_type
_atom_site_occupancy
_atom_site_site_symmetry_order
_atom_site_calc_flag
_atom_site_refinement_flags_posn
_atom_site_refinement_flags_adp
_atom_site_refinement_flags_occupancy
_atom_site_disorder_assembly
_atom_site_disorder_group
Fe1 Fe 0.67071(7) 0.37659(6) 0.74138(7) 0.0390(3) Uani 1 1 d . . . . .
Cl1 Cl 0.1883(2) 0.00231(14) 0.7109(2) 0.0927(6) Uani 1 1 d . . . . .
O3 O 0.8361(3) 0.4248(3) 0.5651(3) 0.0429(8) Uani 1 1 d . . . . .
O1 O 0.8140(3) 0.3353(3) 0.8171(3) 0.0471(9) Uani 1 1 d . . . . .
N3 N 0.6775(4) 0.2244(3) 0.6937(4) 0.0371(9) Uani 1 1 d . . . . .
O2 O 0.5497(4) 0.4780(4) 0.6520(4) 0.0619(10) Uani 1 1 d . . . . .
O4 O 0.5124(4) 0.2868(3) 0.8977(4) 0.0601(10) Uani 1 1 d . U . . .
N2 N 0.6452(4) 0.5276(4) 0.7941(4) 0.0473(10) Uani 1 1 d . . . . .
N1 N 0.6698(4) 0.5458(4) 0.8764(4) 0.0525(11) Uani 1 1 d . U . . .
N4 N 0.5922(4) 0.1322(3) 0.7464(4) 0.0439(10) Uani 1 1 d . . . . .
C1 C 0.8131(5) 0.3607(4) 0.9135(5) 0.0428(12) Uani 1 1 d . . . . .
C13 C 0.8747(5) 0.3446(4) 0.5121(5) 0.0383(11) Uani 1 1 d . . . . .
C18 C 0.7972(5) 0.2322(4) 0.5776(5) 0.0383(11) Uani 1 1 d . . . . .
C6 C 0.7421(5) 0.4587(4) 0.9432(5) 0.0438(11) Uani 1 1 d . U . . .
C14 C 0.9916(5) 0.3614(4) 0.3948(5) 0.0469(13) Uani 1 1 d . . . . .
H14 H 1.042789 0.434956 0.347524 0.056 Uiso 1 1 calc R U . . .
C15 C 1.0343(6) 0.2735(5) 0.3459(5) 0.0537(14) Uani 1 1 d . . . . .
H15 H 1.113513 0.287657 0.267319 0.064 Uiso 1 1 calc R U . . .
C12 C 0.5341(5) 0.5894(5) 0.6472(5) 0.0525(14) Uani 1 1 d . . . . .
C24 C 0.4354(5) 0.1925(4) 0.9315(5) 0.0479(13) Uani 1 1 d . U . . .
C19 C 0.4719(5) 0.1177(4) 0.8618(5) 0.0423(12) Uani 1 1 d . . . . .
C17 C 0.8402(5) 0.1417(4) 0.5310(5) 0.0484(13) Uani 1 1 d . . . . .
H17 H 0.790068 0.067724 0.577536 0.058 Uiso 1 1 calc R U . . .
C2 C 0.8886(6) 0.2914(5) 0.9880(5) 0.0557(14) Uani 1 1 d . . . . .
H2 H 0.935736 0.226322 0.971267 0.067 Uiso 1 1 calc R U . . .
O5 O 0.2807(7) 0.3663(6) 0.7491(7) 0.0739(18) Uani 0.75 1 d . . P A 1
H5D H 0.363785 0.394224 0.726015 0.111 Uiso 0.75 1 d R U P A 1
H5E H 0.240165 0.349934 0.830915 0.111 Uiso 0.75 1 d R U P A 1
C3 C 0.8946(6) 0.3171(5) 1.0848(6) 0.0611(15) Uani 1 1 d . . . . .
H3 H 0.946183 0.269708 1.132592 0.073 Uiso 1 1 calc R U . . .
C7 C 0.5789(5) 0.6240(5) 0.7217(5) 0.0485(13) Uani 1 1 d . . . . .
C5 C 0.7513(6) 0.4826(5) 1.0426(5) 0.0543(14) Uani 1 1 d . . . . .
H5 H 0.705901 0.547733 1.060364 0.065 Uiso 1 1 calc R U . . .
C4 C 0.8241(6) 0.4138(5) 1.1129(5) 0.0625(16) Uani 1 1 d . . . . .
H4 H 0.827561 0.430365 1.179737 0.075 Uiso 1 1 calc R U . . .
C16 C 0.9584(6) 0.1629(5) 0.4146(5) 0.0551(14) Uani 1 1 d . . . . .
H16 H 0.987465 0.103173 0.381979 0.066 Uiso 1 1 calc R U . . .
C23 C 0.3079(6) 0.1614(5) 1.0455(6) 0.0592(15) Uani 1 1 d . . . . .
H23 H 0.280186 0.209236 1.093665 0.071 Uiso 1 1 calc R U . . .
C20 C 0.3853(6) 0.0144(5) 0.9094(6) 0.0560(14) Uani 1 1 d . . . . .
H20 H 0.412210 -0.036652 0.865113 0.067 Uiso 1 1 calc R U . . .
C11 C 0.4710(6) 0.6756(6) 0.5683(6) 0.0684(17) Uani 1 1 d . . . . .
H11 H 0.440914 0.655760 0.516230 0.082 Uiso 1 1 calc R U . . .
C8 C 0.5589(6) 0.7353(5) 0.7248(6) 0.0667(17) Uani 1 1 d . . . . .
H8 H 0.586042 0.754614 0.778857 0.080 Uiso 1 1 calc R U . . .
C25 C 0.1444(7) 0.2350(5) 0.6158(6) 0.0614(16) Uani 1 1 d . . . . .
H25A H 0.236581 0.247865 0.542694 0.074 Uiso 1 1 calc R U . . .
H25B H 0.074312 0.212379 0.593739 0.074 Uiso 1 1 calc R U . . .
C22 C 0.2241(6) 0.0628(6) 1.0870(6) 0.0666(17) Uani 1 1 d . . . . .
H22 H 0.139593 0.045369 1.161934 0.080 Uiso 1 1 calc R U . . .
C21 C 0.2624(6) -0.0112(5) 1.0199(6) 0.0650(17) Uani 1 1 d . . . . .
H21 H 0.204626 -0.078583 1.049804 0.078 Uiso 1 1 calc R U . . .
C9 C 0.4974(7) 0.8192(6) 0.6459(8) 0.084(2) Uani 1 1 d . . . . .
H9 H 0.485468 0.896132 0.645115 0.101 Uiso 1 1 calc R U . . .
C10 C 0.4538(7) 0.7883(6) 0.5684(7) 0.079(2) Uani 1 1 d . . . . .
H10 H 0.412530 0.844853 0.515789 0.095 Uiso 1 1 calc R U . . .
C26 C 0.1513(9) 0.1369(6) 0.7357(8) 0.092(2) Uani 1 1 d . . . . .
H26A H 0.060876 0.127210 0.809958 0.110 Uiso 1 1 calc R U . . .
H26B H 0.225452 0.157277 0.754649 0.110 Uiso 1 1 calc R U . . .
O5A O 0.314(2) 0.4273(19) 0.655(3) 0.095(7) Uani 0.25 1 d . . P B 2
H5AA H 0.377457 0.457213 0.663649 0.143 Uiso 0.25 1 d R U P B 2
H5AB H 0.285507 0.486953 0.605079 0.143 Uiso 0.25 1 d R U P B 2
N5 N 0.1045(4) 0.3468(3) 0.6387(4) 0.0462(10) Uani 1 1 d . . . . .
H5A H 0.112910 0.407193 0.563738 0.055 Uiso 1 1 calc R U . . .
H5B H 0.162139 0.362090 0.669173 0.055 Uiso 1 1 calc R U . . .
H5C H 0.014569 0.338373 0.697080 0.055 Uiso 1 1 calc R U . . .

loop_
_atom_site_aniso_label
_atom_site_aniso_U_11
_atom_site_aniso_U_22
_atom_site_aniso_U_33
_atom_site_aniso_U_23
_atom_site_aniso_U_13
_atom_site_aniso_U_12
Fe1 0.0382(4) 0.0379(4) 0.0455(5) -0.0203(3) -0.0170(3) 0.0013(3)
Cl1 0.0945(13) 0.0522(9) 0.1325(17) -0.0371(10) -0.0476(12) 0.0108(8)
O3 0.050(2) 0.0346(17) 0.046(2) -0.0181(16) -0.0188(16) 0.0016(15)
O1 0.048(2) 0.050(2) 0.050(2) -0.0202(17) -0.0265(17) 0.0080(16)
N3 0.041(2) 0.034(2) 0.039(2) -0.0111(18) -0.0208(19) -0.0011(17)
O2 0.054(2) 0.072(3) 0.075(3) -0.037(2) -0.036(2) 0.0201(19)
O4 0.051(2) 0.058(2) 0.065(3) -0.036(2) -0.0014(19) -0.0146(18)
N2 0.041(2) 0.051(3) 0.044(3) -0.016(2) -0.012(2) -0.0059(19)
N1 0.049(3) 0.056(3) 0.052(3) -0.018(2) -0.022(2) 0.0007(19)
N4 0.048(2) 0.040(2) 0.055(3) -0.020(2) -0.029(2) 0.0044(19)
C1 0.044(3) 0.045(3) 0.038(3) -0.011(2) -0.019(2) -0.004(2)
C13 0.037(3) 0.041(3) 0.039(3) -0.015(2) -0.020(2) 0.006(2)
C18 0.038(3) 0.039(3) 0.039(3) -0.014(2) -0.019(2) 0.004(2)
C6 0.038(3) 0.043(3) 0.044(3) -0.014(2) -0.011(2) -0.0039(19)
C14 0.047(3) 0.042(3) 0.050(3) -0.015(2) -0.020(3) 0.000(2)
C15 0.048(3) 0.065(4) 0.050(3) -0.027(3) -0.018(3) 0.004(3)
C12 0.040(3) 0.067(4) 0.047(3) -0.017(3) -0.021(3) 0.006(3)
C24 0.041(3) 0.043(3) 0.056(3) -0.017(3) -0.018(3) 0.000(2)
C19 0.036(3) 0.042(3) 0.047(3) -0.016(2) -0.016(2) 0.002(2)
C17 0.051(3) 0.039(3) 0.059(3) -0.024(3) -0.022(3) 0.004(2)
C2 0.068(4) 0.047(3) 0.060(4) -0.017(3) -0.038(3) 0.008(3)
O5 0.070(4) 0.078(5) 0.085(5) -0.027(4) -0.044(4) -0.009(3)
C3 0.067(4) 0.065(4) 0.059(4) -0.018(3) -0.040(3) 0.005(3)
C7 0.040(3) 0.051(3) 0.049(3) -0.016(3) -0.020(3) 0.009(2)
C5 0.058(3) 0.050(3) 0.054(3) -0.025(3) -0.017(3) 0.002(3)
C4 0.077(4) 0.074(4) 0.047(3) -0.025(3) -0.031(3) -0.001(3)
C16 0.056(3) 0.056(3) 0.061(4) -0.038(3) -0.018(3) 0.010(3)
C23 0.049(3) 0.061(4) 0.056(4) -0.022(3) -0.010(3) -0.003(3)
C20 0.059(4) 0.046(3) 0.066(4) -0.022(3) -0.025(3) -0.008(3)
C11 0.052(4) 0.092(5) 0.059(4) -0.023(3) -0.031(3) 0.017(3)
C8 0.059(4) 0.071(4) 0.073(4) -0.024(3) -0.035(3) 0.011(3)
C25 0.069(4) 0.058(3) 0.071(4) -0.027(3) -0.043(3) 0.018(3)
C22 0.046(3) 0.072(4) 0.064(4) -0.020(3) -0.007(3) -0.012(3)
C21 0.059(4) 0.056(4) 0.066(4) -0.011(3) -0.017(3) -0.022(3)
C9 0.076(5) 0.060(4) 0.117(6) -0.033(4) -0.046(5) 0.021(3)
C10 0.077(5) 0.075(5) 0.082(5) -0.017(4) -0.047(4) 0.022(4)
C26 0.121(6) 0.066(4) 0.108(6) -0.042(4) -0.060(5) 0.020(4)
O5A 0.062(13) 0.084(16) 0.16(2) -0.044(15) -0.063(16) -0.007(11)
N5 0.049(2) 0.041(2) 0.046(2) -0.0105(19) -0.023(2) 0.0040(19)

loop_
_atom_type_symbol
_atom_type_description
_atom_type_scat_dispersion_real
_atom_type_scat_dispersion_imag
_atom_type_scat_source
C C 0.0033 0.0016 'International Tables Vol C Tables 4.2.6.8 and 6.1.1.4'
H H 0.0000 0.0000 'International Tables Vol C Tables 4.2.6.8 and 6.1.1.4'
Cl Cl 0.1484 0.1585 'International Tables Vol C Tables 4.2.6.8 and 6.1.1.4'
Fe Fe 0.3463 0.8444 'International Tables Vol C Tables 4.2.6.8 and 6.1.1.4'
N N 0.0061 0.0033 'International Tables Vol C Tables 4.2.6.8 and 6.1.1.4'
O O 0.0106 0.0060 'International Tables Vol C Tables 4.2.6.8 and 6.1.1.4'

loop_
_geom_angle_atom_site_label_1
_geom_angle_atom_site_label_2
_geom_angle_atom_site_label_3
_geom_angle
_geom_angle_site_symmetry_1
_geom_angle_site_symmetry_3
_geom_angle_publ_flag
O3 Fe1 N3 78.14(13) . . ?
O3 Fe1 N2 105.23(14) . . ?
O1 Fe1 O3 86.62(14) . . ?
O1 Fe1 N3 100.19(14) . . ?
O1 Fe1 O2 158.68(15) . . ?
O1 Fe1 N2 83.46(15) . . ?
O2 Fe1 O3 88.29(15) . . ?
O2 Fe1 N3 98.99(15) . . ?
O2 Fe1 N2 77.94(16) . . ?
O4 Fe1 O3 161.68(14) . . ?
O4 Fe1 O1 96.90(16) . . ?
O4 Fe1 N3 83.54(15) . . ?
O4 Fe1 O2 94.41(17) . . ?
O4 Fe1 N2 93.04(15) . . ?
N2 Fe1 N3 175.26(14) . . ?
C13 O3 Fe1 116.8(3) . . ?
C1 O1 Fe1 126.9(3) . . ?
N4 N3 Fe1 132.7(3) . . ?
N4 N3 C18 114.9(4) . . ?
C18 N3 Fe1 112.3(3) . . ?
C12 O2 Fe1 116.8(3) . . ?
C24 O4 Fe1 133.2(4) . . ?
N1 N2 Fe1 133.0(4) . . ?
N1 N2 C7 115.0(4) . . ?
C7 N2 Fe1 111.9(3) . . ?
N2 N1 C6 117.2(5) . . ?
N3 N4 C19 118.4(4) . . ?
O1 C1 C6 123.2(4) . . ?
O1 C1 C2 119.6(5) . . ?
C2 C1 C6 117.2(5) . . ?
O3 C13 C18 119.9(4) . . ?
O3 C13 C14 123.7(4) . . ?
C14 C13 C18 116.3(4) . . ?
N3 C18 C13 112.5(4) . . ?
C17 C18 N3 125.5(4) . . ?
C17 C18 C13 122.0(5) . . ?
N1 C6 C1 127.8(5) . . ?
C5 C6 N1 112.3(5) . . ?
C5 C6 C1 119.7(5) . . ?
C13 C14 H14 118.8 . . ?
C15 C14 C13 122.4(5) . . ?
C15 C14 H14 118.8 . . ?
C14 C15 H15 120.1 . . ?
C14 C15 C16 119.7(5) . . ?
C16 C15 H15 120.1 . . ?
O2 C12 C7 120.5(5) . . ?
O2 C12 C11 121.8(5) . . ?
C7 C12 C11 117.7(6) . . ?
O4 C24 C19 124.2(5) . . ?
O4 C24 C23 118.8(5) . . ?
C23 C24 C19 117.0(5) . . ?
N4 C19 C24 126.5(4) . . ?
N4 C19 C20 113.3(5) . . ?
C24 C19 C20 120.1(5) . . ?
C18 C17 H17 120.4 . . ?
C16 C17 C18 119.1(5) . . ?
C16 C17 H17 120.4 . . ?
C1 C2 H2 119.3 . . ?
C3 C2 C1 121.5(5) . . ?
C3 C2 H2 119.3 . . ?
H5D O5 H5E 104.5 . . ?
C2 C3 H3 119.7 . . ?
C2 C3 C4 120.7(5) . . ?
C4 C3 H3 119.7 . . ?
C12 C7 N2 111.3(5) . . ?
C8 C7 N2 126.2(5) . . ?
C8 C7 C12 122.5(5) . . ?
C6 C5 H5 119.2 . . ?
C4 C5 C6 121.6(5) . . ?
C4 C5 H5 119.2 . . ?
C3 C4 H4 120.3 . . ?
C5 C4 C3 119.3(5) . . ?
C5 C4 H4 120.3 . . ?
C15 C16 H16 119.8 . . ?
C17 C16 C15 120.3(5) . . ?
C17 C16 H16 119.8 . . ?
C24 C23 H23 119.3 . . ?
C22 C23 C24 121.5(6) . . ?
C22 C23 H23 119.3 . . ?
C19 C20 H20 119.8 . . ?
C21 C20 C19 120.5(5) . . ?
C21 C20 H20 119.8 . . ?
C12 C11 H11 120.0 . . ?
C10 C11 C12 120.1(6) . . ?
C10 C11 H11 120.0 . . ?
C7 C8 H8 120.5 . . ?
C7 C8 C9 119.0(6) . . ?
C9 C8 H8 120.5 . . ?
H25A C25 H25B 108.2 . . ?
C26 C25 H25A 109.7 . . ?
C26 C25 H25B 109.7 . . ?
N5 C25 H25A 109.7 . . ?
N5 C25 H25B 109.7 . . ?
N5 C25 C26 110.0(5) . . ?
C23 C22 H22 119.5 . . ?
C23 C22 C21 121.1(6) . . ?
C21 C22 H22 119.5 . . ?
C20 C21 C22 119.8(5) . . ?
C20 C21 H21 120.1 . . ?
C22 C21 H21 120.1 . . ?
C8 C9 H9 120.0 . . ?
C8 C9 C10 119.9(6) . . ?
C10 C9 H9 120.0 . . ?
C11 C10 C9 120.7(6) . . ?
C11 C10 H10 119.6 . . ?
C9 C10 H10 119.6 . . ?
Cl1 C26 H26A 109.7 . . ?
Cl1 C26 H26B 109.7 . . ?
C25 C26 Cl1 109.7(5) . . ?
C25 C26 H26A 109.7 . . ?
C25 C26 H26B 109.7 . . ?
H26A C26 H26B 108.2 . . ?
H5AA O5A H5AB 104.5 . . ?
C25 N5 H5A 109.5 . . ?
C25 N5 H5B 109.5 . . ?
C25 N5 H5C 109.5 . . ?
H5A N5 H5B 109.5 . . ?
H5A N5 H5C 109.5 . . ?
H5B N5 H5C 109.5 . . ?

loop_
_geom_bond_atom_site_label_1
_geom_bond_atom_site_label_2
_geom_bond_distance
_geom_bond_site_symmetry_2
_geom_bond_publ_flag
Fe1 O3 2.012(3) . ?
Fe1 O1 1.964(3) . ?
Fe1 N3 2.149(4) . ?
Fe1 O2 1.983(4) . ?
Fe1 O4 1.914(4) . ?
Fe1 N2 2.144(4) . ?
Cl1 C26 1.761(7) . ?
O3 C13 1.320(6) . ?
O1 C1 1.328(6) . ?
N3 N4 1.284(5) . ?
N3 C18 1.416(6) . ?
O2 C12 1.332(7) . ?
O4 C24 1.304(6) . ?
N2 N1 1.236(6) . ?
N2 C7 1.447(6) . ?
N1 C6 1.399(6) . ?
N4 C19 1.396(6) . ?
C1 C6 1.421(7) . ?
C1 C2 1.396(7) . ?
C13 C18 1.420(6) . ?
C13 C14 1.389(7) . ?
C18 C17 1.387(7) . ?
C6 C5 1.397(7) . ?
C14 H14 0.9300 . ?
C14 C15 1.375(7) . ?
C15 H15 0.9300 . ?
C15 C16 1.394(7) . ?
C12 C7 1.388(7) . ?
C12 C11 1.410(7) . ?
C24 C19 1.408(7) . ?
C24 C23 1.408(7) . ?
C19 C20 1.409(7) . ?
C17 H17 0.9300 . ?
C17 C16 1.381(7) . ?
C2 H2 0.9300 . ?
C2 C3 1.365(8) . ?
O5 H5D 0.8502 . ?
O5 H5E 0.8501 . ?
C3 H3 0.9300 . ?
C3 C4 1.399(8) . ?
C7 C8 1.365(8) . ?
C5 H5 0.9300 . ?
C5 C4 1.341(7) . ?
C4 H4 0.9300 . ?
C16 H16 0.9300 . ?
C23 H23 0.9300 . ?
C23 C22 1.364(8) . ?
C20 H20 0.9300 . ?
C20 C21 1.361(8) . ?
C11 H11 0.9300 . ?
C11 C10 1.369(9) . ?
C8 H8 0.9300 . ?
C8 C9 1.387(8) . ?
C25 H25A 0.9700 . ?
C25 H25B 0.9700 . ?
C25 C26 1.492(8) . ?
C25 N5 1.482(7) . ?
C22 H22 0.9300 . ?
C22 C21 1.374(8) . ?
C21 H21 0.9300 . ?
C9 H9 0.9300 . ?
C9 C10 1.387(10) . ?
C10 H10 0.9300 . ?
C26 H26A 0.9700 . ?
C26 H26B 0.9700 . ?
O5A H5AA 0.8499 . ?
O5A H5AB 0.8500 . ?
N5 H5A 0.8900 . ?
N5 H5B 0.8900 . ?
N5 H5C 0.8900 . ?

loop_
_geom_hbond_atom_site_label_D
_geom_hbond_atom_site_label_H
_geom_hbond_atom_site_label_A
_geom_hbond_distance_DH
_geom_hbond_distance_HA
_geom_hbond_distance_DA
_geom_hbond_angle_DHA
_geom_hbond_site_symmetry_A
_geom_hbond_publ_flag
O5 H5D O2 0.85 1.96 2.802(7) 171.5 . yes
C26 H26B O5 0.97 2.66 3.341(10) 127.9 . yes
O5A H5AA O2 0.85 1.76 2.564(18) 156.1 . yes
O5A H5AB O3 0.85 2.66 3.42(2) 149.9 2_666 yes
N5 H5A O3 0.89 1.98 2.810(5) 153.7 2_666 yes
N5 H5B O5 0.89 1.87 2.750(7) 170.3 . yes
N5 H5B O5A 0.89 1.76 2.590(18) 154.7 . yes
N5 H5C O1 0.89 1.97 2.856(5) 174.7 1_455 yes

loop_
_geom_torsion_atom_site_label_1
_geom_torsion_atom_site_label_2
_geom_torsion_atom_site_label_3
_geom_torsion_atom_site_label_4
_geom_torsion
_geom_torsion_site_symmetry_1
_geom_torsion_site_symmetry_2
_geom_torsion_site_symmetry_3
_geom_torsion_site_symmetry_4
_geom_torsion_publ_flag
Fe1 O3 C13 C18 2.0(5) . . . . ?
Fe1 O3 C13 C14 -176.2(3) . . . . ?
Fe1 O1 C1 C6 -25.4(6) . . . . ?
Fe1 O1 C1 C2 156.7(4) . . . . ?
Fe1 N3 N4 C19 -3.8(6) . . . . ?
Fe1 N3 C18 C13 -7.0(4) . . . . ?
Fe1 N3 C18 C17 171.5(4) . . . . ?
Fe1 O2 C12 C7 -11.3(6) . . . . ?
Fe1 O2 C12 C11 169.3(4) . . . . ?
Fe1 O4 C24 C19 12.8(8) . . . . ?
Fe1 O4 C24 C23 -167.8(4) . . . . ?
Fe1 N2 N1 C6 7.7(7) . . . . ?
Fe1 N2 C7 C12 6.7(5) . . . . ?
Fe1 N2 C7 C8 -174.2(5) . . . . ?
O3 C13 C18 N3 3.6(6) . . . . ?
O3 C13 C18 C17 -174.9(4) . . . . ?
O3 C13 C14 C15 176.0(4) . . . . ?
O1 C1 C6 N1 -3.4(8) . . . . ?
O1 C1 C6 C5 -177.2(4) . . . . ?
O1 C1 C2 C3 177.6(5) . . . . ?
N3 N4 C19 C24 -2.7(7) . . . . ?
N3 N4 C19 C20 179.1(4) . . . . ?
N3 C18 C17 C16 179.0(4) . . . . ?
O2 C12 C7 N2 2.3(7) . . . . ?
O2 C12 C7 C8 -176.8(5) . . . . ?
O2 C12 C11 C10 178.5(5) . . . . ?
O4 C24 C19 N4 -1.1(8) . . . . ?
O4 C24 C19 C20 177.0(5) . . . . ?
O4 C24 C23 C22 -179.0(5) . . . . ?
N2 N1 C6 C1 11.8(7) . . . . ?
N2 N1 C6 C5 -174.0(4) . . . . ?
N2 C7 C8 C9 178.0(5) . . . . ?
N1 N2 C7 C12 -170.4(4) . . . . ?
N1 N2 C7 C8 8.7(7) . . . . ?
N1 C6 C5 C4 -175.9(5) . . . . ?
N4 N3 C18 C13 170.3(4) . . . . ?
N4 N3 C18 C17 -11.3(6) . . . . ?
N4 C19 C20 C21 -178.7(5) . . . . ?
C1 C6 C5 C4 -1.1(8) . . . . ?
C1 C2 C3 C4 0.4(9) . . . . ?
C13 C18 C17 C16 -2.8(7) . . . . ?
C13 C14 C15 C16 0.5(8) . . . . ?
C18 N3 N4 C19 179.6(4) . . . . ?
C18 C13 C14 C15 -2.3(7) . . . . ?
C18 C17 C16 C15 0.8(8) . . . . ?
C6 C1 C2 C3 -0.4(8) . . . . ?
C6 C5 C4 C3 1.1(9) . . . . ?
C14 C13 C18 N3 -178.0(4) . . . . ?
C14 C13 C18 C17 3.5(7) . . . . ?
C14 C15 C16 C17 0.4(8) . . . . ?
C12 C7 C8 C9 -3.1(9) . . . . ?
C12 C11 C10 C9 -0.3(10) . . . . ?
C24 C19 C20 C21 2.9(8) . . . . ?
C24 C23 C22 C21 1.1(9) . . . . ?
C19 C24 C23 C22 0.5(8) . . . . ?
C19 C20 C21 C22 -1.4(9) . . . . ?
C2 C1 C6 N1 174.6(5) . . . . ?
C2 C1 C6 C5 0.7(7) . . . . ?
C2 C3 C4 C5 -0.8(9) . . . . ?
C7 N2 N1 C6 -176.0(4) . . . . ?
C7 C12 C11 C10 -0.9(8) . . . . ?
C7 C8 C9 C10 1.8(10) . . . . ?
C23 C24 C19 N4 179.5(4) . . . . ?
C23 C24 C19 C20 -2.4(7) . . . . ?
C23 C22 C21 C20 -0.6(9) . . . . ?
C11 C12 C7 N2 -178.3(4) . . . . ?
C11 C12 C7 C8 2.6(8) . . . . ?
C8 C9 C10 C11 -0.1(11) . . . . ?
N5 C25 C26 Cl1 176.5(4) . . . . ?
